data_1547815
loop_
_publ_author_name
'Mittapalli, Sudhir'
'Perumalla, D. Sravanakumar'
'Nanubolu, Jagadeesh Babu'
'Nangia, Ashwini'

_publ_section_title
;
 Thermomechanical effect in molecular crystals: the role of
 halogen-bonding interactions
;
_journal_issue 6
_journal_name_full IUCrJ
_journal_page_first 812
_journal_page_last 823
_journal_paper_doi 10.1107/S2052252517014658
_journal_volume 4
_journal_year 2017
_chemical_formula_moiety 'C13 H9 I2 N3 O2'
_chemical_formula_sum 'C13 H9 I2 N3 O2'
_chemical_formula_weight 493.03
_chemical_melting_point 517
_chemical_name_common (E)-N'-(3,5-diiodo-2-hydroxybenzylidene)isonicotinohydrazide
_chemical_name_systematic (E)-N'-(3,5-diiodo-2-hydroxybenzylidene)isonicotinohydrazide
_space_group_crystal_system monoclinic
_space_group_IT_number 14
_space_group_name_Hall '-P 2ybc'
_space_group_name_H-M_alt 'P 1 21/c 1'
_symmetry_space_group_name_Hall '-P 2ybc'
_symmetry_space_group_name_H-M 'P 1 21/c 1'
_atom_sites_solution_hydrogens mixed
_audit_creation_method SHELXL-2014/7
_cell_angle_alpha 90
_cell_angle_beta 97.993(2)
_cell_angle_gamma 90
_cell_formula_units_Z 4
_cell_length_a 8.2946(5)
_cell_length_b 11.2673(6)
_cell_length_c 16.2177(10)
_cell_measurement_reflns_used 2357
_cell_measurement_temperature 298(2)
_cell_measurement_theta_max 25.021
_cell_measurement_theta_min 2.208
_cell_volume 1500.95(15)
_computing_structure_refinement 'SHELXL-2014/7 (Sheldrick, 2014)'
_diffrn_ambient_temperature 298(2)
_diffrn_measured_fraction_theta_full 0.974
_diffrn_measured_fraction_theta_max 0.974
_diffrn_measurement_device_type 'Bruker APEX-II CCD'
_diffrn_measurement_method '\f and \w scans'
_diffrn_radiation_type MoK\a
_diffrn_radiation_wavelength 0.71073
_diffrn_reflns_av_R_equivalents 0.0231
_diffrn_reflns_av_unetI/netI 0.0201
_diffrn_reflns_Laue_measured_fraction_full 0.974
_diffrn_reflns_Laue_measured_fraction_max 0.974
_diffrn_reflns_limit_h_max 9
_diffrn_reflns_limit_h_min -9
_diffrn_reflns_limit_k_max 13
_diffrn_reflns_limit_k_min -13
_diffrn_reflns_limit_l_max 19
_diffrn_reflns_limit_l_min -19
_diffrn_reflns_number 9640
_diffrn_reflns_point_group_measured_fraction_full 0.974
_diffrn_reflns_point_group_measured_fraction_max 0.974
_diffrn_reflns_theta_full 25.021
_diffrn_reflns_theta_max 25.021
_diffrn_reflns_theta_min 2.208
_exptl_absorpt_coefficient_mu 4.194
_exptl_absorpt_correction_type none
_exptl_crystal_colour colorless
_exptl_crystal_density_diffrn 2.182
_exptl_crystal_density_method none
_exptl_crystal_description block
_exptl_crystal_F_000 920
_exptl_crystal_size_max 0.29
_exptl_crystal_size_mid 0.28
_exptl_crystal_size_min 0.27
_refine_diff_density_max 1.024
_refine_diff_density_min -0.956
_refine_diff_density_rms 0.090
_refine_ls_extinction_method none
_refine_ls_goodness_of_fit_ref 1.111
_refine_ls_hydrogen_treatment constr
_refine_ls_matrix_type full
_refine_ls_number_parameters 182
_refine_ls_number_reflns 2587
_refine_ls_number_restraints 0
_refine_ls_restrained_S_all 1.111
_refine_ls_R_factor_all 0.0307
_refine_ls_R_factor_gt 0.0272
_refine_ls_shift/su_max 0.001
_refine_ls_shift/su_mean 0.000
_refine_ls_structure_factor_coef Fsqd
_refine_ls_weighting_details 'w=1/[\s^2^(Fo^2^)+(0.0265P)^2^+3.1834P] where P=(Fo^2^+2Fc^2^)/3'
_refine_ls_weighting_scheme calc
_refine_ls_wR_factor_gt 0.0670
_refine_ls_wR_factor_ref 0.0698
_reflns_Friedel_coverage 0.000
_reflns_number_gt 2357
_reflns_number_total 2587
_reflns_threshold_expression 'I > 2\s(I)'
_cod_data_source_file ed5012.cif
_cod_data_source_block Compound-D
_cod_depositor_comments
;
The following automatic conversions were performed:

'_chemical_melting_point' value '517K' was changed to '517' - the
value should be numeric and without a unit designator.

Automatic conversion script
Id: cif_fix_values 4973 2017-02-22 13:04:09Z antanas 
;
_cod_database_code 1547815
_shelx_shelxl_version_number 2014/7
_shelx_space_group_comment
;
The symmetry employed for this shelxl refinement is uniquely defined
by the following loop, which should always be used as a source of
symmetry information in preference to the above space-group names.
They are only intended as comments.
;

loop_
_space_group_symop_operation_xyz
'x, y, z'
'-x, y+1/2, -z+1/2'
'-x, -y, -z'
'x, -y-1/2, z-1/2'

loop_
_atom_site_label
_atom_site_type_symbol
_atom_site_fract_x
_atom_site_fract_y
_atom_site_fract_z
_atom_site_U_iso_or_equiv
_atom_site_adp_type
_atom_site_occupancy
_atom_site_site_symmetry_order
_atom_site_calc_flag
_atom_site_refinement_flags_posn
_atom_site_refinement_flags_adp
I2 I 0.58554(4) 0.41683(3) 0.76672(2) 0.05257(12) Uani 1 1 d . .
I1 I 0.27549(4) 0.05821(2) 0.51862(2) 0.05121(12) Uani 1 1 d . .
O2 O 0.7222(4) 0.4972(2) 0.60700(17) 0.0413(6) Uani 1 1 d . .
H2A H 0.7606 0.5230 0.5652 0.062 Uiso 1 1 calc R U
O1 O 0.9562(4) 0.6882(2) 0.48897(16) 0.0441(7) Uani 1 1 d . .
N2 N 0.8490(4) 0.5518(3) 0.3942(2) 0.0342(7) Uani 1 1 d . .
H2B H 0.8428 0.5223 0.3436 0.041 Uiso 1 1 d R U
N1 N 0.7737(4) 0.4997(3) 0.45472(19) 0.0343(7) Uani 1 1 d . .
C7 C 0.6862(5) 0.4077(3) 0.4376(2) 0.0338(8) Uani 1 1 d . .
H7 H 0.6740 0.3737 0.3835 0.041 Uiso 1 1 calc R U
N3 N 1.0956(5) 0.8752(3) 0.2307(2) 0.0496(9) Uani 1 1 d . .
C6 C 0.6049(4) 0.3559(3) 0.5034(2) 0.0304(7) Uani 1 1 d . .
C5 C 0.6276(4) 0.4026(3) 0.5850(2) 0.0314(8) Uani 1 1 d . .
C3 C 0.4507(5) 0.2496(3) 0.6278(2) 0.0360(8) Uani 1 1 d . .
H3 H 0.3995 0.2131 0.6701 0.043 Uiso 1 1 calc R U
C9 C 0.9929(4) 0.7230(3) 0.3485(2) 0.0320(8) Uani 1 1 d . .
C2 C 0.4276(4) 0.2054(3) 0.5469(2) 0.0349(8) Uani 1 1 d . .
C4 C 0.5491(5) 0.3474(3) 0.6453(2) 0.0329(8) Uani 1 1 d . .
C8 C 0.9341(4) 0.6523(3) 0.4173(2) 0.0323(8) Uani 1 1 d . .
C1 C 0.5037(5) 0.2577(3) 0.4856(2) 0.0346(8) Uani 1 1 d . .
H1 H 0.4870 0.2264 0.4306 0.042 Uiso 1 1 calc R U
C13 C 1.1029(5) 0.8125(4) 0.3715(3) 0.0422(9) Uani 1 1 d . .
H13 H 1.1445 0.8242 0.4285 0.051 Uiso 1 1 calc R U
C10 C 0.9352(5) 0.7110(4) 0.2650(3) 0.0450(10) Uani 1 1 d . .
H10 H 0.8594 0.6501 0.2464 0.054 Uiso 1 1 calc R U
C11 C 0.9888(6) 0.7887(4) 0.2084(3) 0.0530(11) Uani 1 1 d . .
H11 H 0.9477 0.7799 0.1511 0.064 Uiso 1 1 calc R U
C12 C 1.1521(6) 0.8848(4) 0.3116(3) 0.0483(10) Uani 1 1 d . .
H12 H 1.2304 0.9446 0.3286 0.058 Uiso 1 1 calc R U

loop_
_atom_site_aniso_label
_atom_site_aniso_U_11
_atom_site_aniso_U_22
_atom_site_aniso_U_33
_atom_site_aniso_U_23
_atom_site_aniso_U_13
_atom_site_aniso_U_12
I2 0.0763(2) 0.05289(19) 0.03100(16) -0.00489(12) 0.01636(13) -0.00126(15)
I1 0.0582(2) 0.03335(17) 0.0645(2) -0.00518(12) 0.01721(15) -0.00889(12)
O2 0.0519(16) 0.0365(14) 0.0368(14) -0.0023(12) 0.0109(12) -0.0086(13)
O1 0.0614(18) 0.0416(15) 0.0303(14) 0.0008(12) 0.0097(12) -0.0007(13)
N2 0.0427(18) 0.0305(16) 0.0329(16) 0.0030(13) 0.0171(14) 0.0019(13)
N1 0.0423(17) 0.0317(16) 0.0318(16) 0.0054(13) 0.0158(13) 0.0050(14)
C7 0.042(2) 0.0309(18) 0.0307(19) 0.0024(15) 0.0132(16) 0.0048(16)
N3 0.061(2) 0.044(2) 0.048(2) 0.0108(17) 0.0223(18) -0.0030(18)
C6 0.0357(18) 0.0264(17) 0.0308(18) 0.0046(14) 0.0110(15) 0.0057(15)
C5 0.0362(19) 0.0258(17) 0.0329(19) 0.0013(14) 0.0069(15) 0.0046(15)
C3 0.043(2) 0.0316(19) 0.036(2) 0.0057(16) 0.0166(16) 0.0080(16)
C9 0.0343(18) 0.0274(17) 0.0360(19) 0.0033(15) 0.0111(15) 0.0058(15)
C2 0.0364(19) 0.0259(17) 0.045(2) 0.0012(16) 0.0143(16) 0.0014(15)
C4 0.041(2) 0.0325(19) 0.0266(18) -0.0007(14) 0.0110(15) 0.0067(16)
C8 0.0362(19) 0.0299(18) 0.0319(19) 0.0041(15) 0.0093(15) 0.0080(15)
C1 0.043(2) 0.0303(18) 0.0317(19) -0.0038(15) 0.0090(16) 0.0046(16)
C13 0.050(2) 0.038(2) 0.038(2) 0.0053(17) 0.0045(18) -0.0028(18)
C10 0.058(3) 0.043(2) 0.034(2) 0.0020(18) 0.0078(18) -0.014(2)
C11 0.072(3) 0.054(3) 0.034(2) 0.005(2) 0.014(2) -0.007(2)
C12 0.052(2) 0.040(2) 0.053(3) 0.0082(19) 0.008(2) -0.010(2)

loop_
_atom_type_symbol
_atom_type_description
_atom_type_scat_dispersion_real
_atom_type_scat_dispersion_imag
_atom_type_scat_source
C C 0.0033 0.0016 'International Tables Vol C Tables 4.2.6.8 and 6.1.1.4'
H H 0.0000 0.0000 'International Tables Vol C Tables 4.2.6.8 and 6.1.1.4'
N N 0.0061 0.0033 'International Tables Vol C Tables 4.2.6.8 and 6.1.1.4'
O O 0.0106 0.0060 'International Tables Vol C Tables 4.2.6.8 and 6.1.1.4'
I I -0.4742 1.8119 'International Tables Vol C Tables 4.2.6.8 and 6.1.1.4'

loop_
_geom_angle_atom_site_label_1
_geom_angle_atom_site_label_2
_geom_angle_atom_site_label_3
_geom_angle
C5 O2 H2A 109.5
C8 N2 N1 115.5(3)
C8 N2 H2B 122.2
N1 N2 H2B 122.2
C7 N1 N2 119.8(3)
N1 C7 C6 118.2(3)
N1 C7 H7 120.9
C6 C7 H7 120.9
C11 N3 C12 117.1(4)
C1 C6 C5 119.2(3)
C1 C6 C7 119.4(3)
C5 C6 C7 121.4(3)
O2 C5 C4 118.7(3)
O2 C5 C6 122.8(3)
C4 C5 C6 118.4(3)
C4 C3 C2 118.7(3)
C4 C3 H3 120.6
C2 C3 H3 120.6
C13 C9 C10 117.7(4)
C13 C9 C8 117.2(3)
C10 C9 C8 124.9(3)
C1 C2 C3 120.6(3)
C1 C2 I1 120.1(3)
C3 C2 I1 119.3(3)
C3 C4 C5 122.3(3)
C3 C4 I2 119.7(3)
C5 C4 I2 118.1(3)
O1 C8 N2 122.9(3)
O1 C8 C9 120.6(3)
N2 C8 C9 116.4(3)
C2 C1 C6 120.7(3)
C2 C1 H1 119.6
C6 C1 H1 119.6
C12 C13 C9 119.7(4)
C12 C13 H13 120.2
C9 C13 H13 120.2
C9 C10 C11 119.3(4)
C9 C10 H10 120.4
C11 C10 H10 120.4
N3 C11 C10 123.0(4)
N3 C11 H11 118.5
C10 C11 H11 118.5
N3 C12 C13 123.3(4)
N3 C12 H12 118.4
C13 C12 H12 118.4

loop_
_geom_bond_atom_site_label_1
_geom_bond_atom_site_label_2
_geom_bond_distance
I2 C4 2.102(4)
I1 C2 2.096(4)
O2 C5 1.342(5)
O2 H2A 0.8400
O1 C8 1.220(5)
N2 C8 1.359(5)
N2 N1 1.367(4)
N2 H2B 0.8800
N1 C7 1.274(5)
C7 C6 1.461(5)
C7 H7 0.9500
N3 C11 1.333(6)
N3 C12 1.335(6)
C6 C1 1.395(5)
C6 C5 1.412(5)
C5 C4 1.394(5)
C3 C4 1.376(5)
C3 C2 1.391(5)
C3 H3 0.9500
C9 C13 1.376(6)
C9 C10 1.380(6)
C9 C8 1.507(5)
C2 C1 1.382(5)
C1 H1 0.9500
C13 C12 1.372(6)
C13 H13 0.9500
C10 C11 1.386(6)
C10 H10 0.9500
C11 H11 0.9500
C12 H12 0.9500
